data_4126615
loop_
_publ_author_name
'Maity, Arnab K.'
'Murillo, Jesse'
'Metta-Maga\~na, Alejandro J'
'Pinter, Balazs'
'Fortier, Skye'

_publ_section_title
;
 A Terminal Iron(IV) Nitride Supported by a Super Bulky Guanidinate Ligand
 and Examination of Its Electronic Structure and Reactivity.
;
_journal_name_full 'Journal of the American Chemical Society'
_journal_paper_doi 10.1021/jacs.7b06919
_journal_year 2017
_chemical_formula_moiety 'C93 H97 Fe N5 Si, 2(C4 H10 O2)'
_chemical_formula_sum 'C101 H117 Fe N5 O2 Si'
_chemical_formula_weight 1516.93
_space_group_crystal_system monoclinic
_space_group_IT_number 14
_space_group_name_Hall '-P 2ybc'
_space_group_name_H-M_alt 'P 1 21/c 1'
_symmetry_space_group_name_Hall '-P 2ybc'
_symmetry_space_group_name_H-M 'P 1 21/c 1'
_atom_sites_solution_hydrogens mixed
_atom_sites_solution_primary other
_atom_sites_solution_secondary difmap
_audit_creation_method SHELXL-2014/6
_cell_angle_alpha 90
_cell_angle_beta 105.8930(10)
_cell_angle_gamma 90
_cell_formula_units_Z 4
_cell_length_a 26.5236(9)
_cell_length_b 14.0703(5)
_cell_length_c 23.6909(8)
_cell_measurement_reflns_used 9866
_cell_measurement_temperature 100(2)
_cell_measurement_theta_max 29.157
_cell_measurement_theta_min 2.395
_cell_volume 8503.4(5)
_computing_structure_refinement 'SHELXL-2014/6 (Sheldrick, 2014)'
_diffrn_ambient_temperature 100(2)
_diffrn_measured_fraction_theta_full 0.990
_diffrn_measured_fraction_theta_max 0.959
_diffrn_measurement_device_type 'Bruker SMART APEX CCD'
_diffrn_measurement_method '\w and \f scans'
_diffrn_radiation_type MoK\a
_diffrn_radiation_wavelength 0.71073
_diffrn_reflns_av_R_equivalents 0.0374
_diffrn_reflns_av_unetI/netI 0.0535
_diffrn_reflns_Laue_measured_fraction_full 0.990
_diffrn_reflns_Laue_measured_fraction_max 0.959
_diffrn_reflns_limit_h_max 36
_diffrn_reflns_limit_h_min -21
_diffrn_reflns_limit_k_max 15
_diffrn_reflns_limit_k_min -19
_diffrn_reflns_limit_l_max 21
_diffrn_reflns_limit_l_min -32
_diffrn_reflns_number 62433
_diffrn_reflns_point_group_measured_fraction_full 0.990
_diffrn_reflns_point_group_measured_fraction_max 0.959
_diffrn_reflns_theta_full 25.242
_diffrn_reflns_theta_max 29.437
_diffrn_reflns_theta_min 0.798
_diffrn_source 'fine-focus X-ray tube'
_exptl_absorpt_coefficient_mu 0.244
_exptl_absorpt_correction_type multi-scan
_exptl_absorpt_process_details SADABS
_exptl_crystal_colour 'pale yellow'
_exptl_crystal_density_diffrn 1.185
_exptl_crystal_density_method 'not measured'
_exptl_crystal_description block
_exptl_crystal_F_000 3256
_exptl_crystal_size_max 0.4
_exptl_crystal_size_mid 0.4
_exptl_crystal_size_min 0.23
_exptl_transmission_factor_max 0.746
_exptl_transmission_factor_min 0.663
_refine_diff_density_max 0.899
_refine_diff_density_min -0.803
_refine_diff_density_rms 0.078
_refine_ls_extinction_method none
_refine_ls_goodness_of_fit_ref 1.140
_refine_ls_hydrogen_treatment mixed
_refine_ls_matrix_type full
_refine_ls_number_parameters 1063
_refine_ls_number_reflns 22596
_refine_ls_number_restraints 18
_refine_ls_restrained_S_all 1.140
_refine_ls_R_factor_all 0.0880
_refine_ls_R_factor_gt 0.0580
_refine_ls_shift/su_max 0.002
_refine_ls_shift/su_mean 0.000
_refine_ls_structure_factor_coef Fsqd
_refine_ls_weighting_details 'w=1/[\s^2^(Fo^2^)+(0.1000P)^2^+0.6799P] where P=(Fo^2^+2Fc^2^)/3'
_refine_ls_weighting_scheme calc
_refine_ls_wR_factor_gt 0.1646
_refine_ls_wR_factor_ref 0.1857
_reflns_Friedel_coverage 0.000
_reflns_number_gt 16193
_reflns_number_total 22596
_reflns_threshold_expression 'I > 2\s(I)'
_cod_data_source_file ja7b06919_si_006.cif
_cod_data_source_block 1351SF_0mSa_a
_cod_database_code 4126615
_shelx_space_group_comment
;
The symmetry employed for this shelxl refinement is uniquely defined
by the following loop, which should always be used as a source of
symmetry information in preference to the above space-group names.
They are only intended as comments.
;
_shelxl_version_number 2014/6

loop_
_space_group_symop_operation_xyz
'x, y, z'
'-x, y+1/2, -z+1/2'
'-x, -y, -z'
'x, -y-1/2, z-1/2'

loop_
_atom_site_label
_atom_site_type_symbol
_atom_site_fract_x
_atom_site_fract_y
_atom_site_fract_z
_atom_site_U_iso_or_equiv
_atom_site_adp_type
_atom_site_occupancy
_atom_site_site_symmetry_order
_atom_site_calc_flag
_atom_site_refinement_flags_posn
_atom_site_refinement_flags_adp
_atom_site_refinement_flags_occupancy
_atom_site_disorder_assembly
_atom_site_disorder_group
Fe1 Fe 0.67998(2) 0.48622(2) 0.54937(2) 0.01406(8) Uani 1 1 d . . . . .
Si1 Si 0.56639(2) 0.38733(5) 0.55820(3) 0.02698(16) Uani 1 1 d . . . . .
N1 N 0.75297(6) 0.53835(11) 0.60231(7) 0.0120(3) Uani 1 1 d . . . . .
N2 N 0.74442(6) 0.40268(11) 0.55088(7) 0.0119(3) Uani 1 1 d . . . . .
N3 N 0.82824(6) 0.43231(11) 0.61337(7) 0.0129(3) Uani 1 1 d . . . . .
N4 N 0.64443(6) 0.58643(12) 0.48745(8) 0.0166(4) Uani 1 1 d . . . . .
N5 N 0.63061(7) 0.41332(13) 0.57954(9) 0.0221(4) Uani 1 1 d . . . . .
H5N H 0.6450 0.3754 0.6188 0.026 Uiso 1 1 d R U . . .
O1 O 0.96012(9) 0.03005(18) 0.61668(11) 0.0578(6) Uani 1 1 d . . . . .
O12 O 0.52254(19) 0.5637(4) 0.2600(3) 0.0354(13) Uani 0.456(6) 1 d D . P A 1
C98 C 0.4741(2) 0.5136(6) 0.2493(4) 0.047(2) Uani 0.456(6) 1 d D . P A 1
H98A H 0.4636 0.4899 0.2084 0.056 Uiso 0.456(6) 1 calc R U P A 1
H98B H 0.4464 0.5569 0.2547 0.056 Uiso 0.456(6) 1 calc R U P A 1
C99 C 0.4804(7) 0.4321(11) 0.2911(8) 0.080(6) Uani 0.456(6) 1 d D . P A 1
H99A H 0.5105 0.3935 0.2887 0.119 Uiso 0.456(6) 1 calc R U P A 1
H99B H 0.4486 0.3930 0.2807 0.119 Uiso 0.456(6) 1 calc R U P A 1
H99C H 0.4862 0.4563 0.3311 0.119 Uiso 0.456(6) 1 calc R U P A 1
C100 C 0.5217(5) 0.6463(9) 0.2252(6) 0.037(3) Uani 0.456(6) 1 d D . P A 1
H10A H 0.4944 0.6907 0.2304 0.045 Uiso 0.456(6) 1 calc R U P A 1
H10B H 0.5132 0.6284 0.1832 0.045 Uiso 0.456(6) 1 calc R U P A 1
C101 C 0.5733(3) 0.6929(5) 0.2429(3) 0.0420(18) Uani 0.456(6) 1 d D . P A 1
H10C H 0.5807 0.7137 0.2838 0.063 Uiso 0.456(6) 1 calc R U P A 1
H10D H 0.5733 0.7481 0.2177 0.063 Uiso 0.456(6) 1 calc R U P A 1
H10E H 0.6004 0.6479 0.2390 0.063 Uiso 0.456(6) 1 calc R U P A 1
O22 O 0.51423(17) 0.5303(3) 0.27701(19) 0.0343(11) Uani 0.544(6) 1 d D . P A 2
C108 C 0.4799(3) 0.4549(8) 0.2844(5) 0.0330(19) Uani 0.544(6) 1 d D . P A 2
H10F H 0.4694 0.4155 0.2485 0.040 Uiso 0.544(6) 1 calc R U P A 2
H10G H 0.4479 0.4816 0.2921 0.040 Uiso 0.544(6) 1 calc R U P A 2
C109 C 0.5090(2) 0.3963(4) 0.3350(3) 0.0403(14) Uani 0.544(6) 1 d D . P A 2
H10H H 0.5419 0.3742 0.3282 0.060 Uiso 0.544(6) 1 calc R U P A 2
H10I H 0.4876 0.3414 0.3393 0.060 Uiso 0.544(6) 1 calc R U P A 2
H10J H 0.5167 0.4346 0.3709 0.060 Uiso 0.544(6) 1 calc R U P A 2
C110 C 0.4909(2) 0.5949(5) 0.2312(2) 0.0449(17) Uani 0.544(6) 1 d D . P A 2
H11A H 0.4617 0.6295 0.2407 0.054 Uiso 0.544(6) 1 calc R U P A 2
H11B H 0.4767 0.5602 0.1939 0.054 Uiso 0.544(6) 1 calc R U P A 2
C111 C 0.5323(6) 0.6629(10) 0.2256(7) 0.069(5) Uani 0.544(6) 1 d D . P A 2
H11C H 0.5486 0.6920 0.2638 0.104 Uiso 0.544(6) 1 calc R U P A 2
H11D H 0.5166 0.7126 0.1972 0.104 Uiso 0.544(6) 1 calc R U P A 2
H11E H 0.5590 0.6289 0.2120 0.104 Uiso 0.544(6) 1 calc R U P A 2
C1 C 0.77663(7) 0.59802(13) 0.65076(9) 0.0123(4) Uani 1 1 d . . . . .
C2 C 0.82365(7) 0.64787(13) 0.65447(9) 0.0133(4) Uani 1 1 d . . . . .
C3 C 0.84788(8) 0.69781(14) 0.70581(9) 0.0146(4) Uani 1 1 d . . . . .
H3 H 0.8796 0.7308 0.7080 0.017 Uiso 1 1 calc R U . . .
C4 C 0.82724(8) 0.70095(14) 0.75370(9) 0.0153(4) Uani 1 1 d . . . . .
C5 C 0.77759(8) 0.66122(14) 0.74602(9) 0.0166(4) Uani 1 1 d . . . . .
H5 H 0.7612 0.6669 0.7769 0.020 Uiso 1 1 calc R U . . .
C6 C 0.75123(8) 0.61384(14) 0.69531(9) 0.0149(4) Uani 1 1 d . . . . .
C7 C 0.84228(7) 0.66209(14) 0.59940(9) 0.0140(4) Uani 1 1 d . . . . .
H7 H 0.8377 0.5999 0.5782 0.017 Uiso 1 1 calc R U . . .
C8 C 0.90014(8) 0.69016(15) 0.61108(9) 0.0172(4) Uani 1 1 d . . . . .
C9 C 0.93858(8) 0.64401(15) 0.65453(10) 0.0179(4) Uani 1 1 d . . . . .
H9 H 0.9284 0.5970 0.6781 0.022 Uiso 1 1 calc R U . . .
C10 C 0.99137(8) 0.66532(17) 0.66406(11) 0.0246(5) Uani 1 1 d . . . . .
H10 H 1.0168 0.6332 0.6940 0.030 Uiso 1 1 calc R U . . .
C11 C 1.00702(9) 0.7330(2) 0.63019(12) 0.0347(6) Uani 1 1 d . . . . .
H11 H 1.0432 0.7468 0.6362 0.042 Uiso 1 1 calc R U . . .
C12 C 0.96962(10) 0.7804(2) 0.58751(13) 0.0397(7) Uani 1 1 d . . . . .
H12 H 0.9801 0.8275 0.5643 0.048 Uiso 1 1 calc R U . . .
C13 C 0.91644(9) 0.75994(19) 0.57805(12) 0.0303(6) Uani 1 1 d . . . . .
H13 H 0.8911 0.7938 0.5489 0.036 Uiso 1 1 calc R U . . .
C14 C 0.80573(8) 0.73328(14) 0.55938(9) 0.0158(4) Uani 1 1 d . . . . .
C15 C 0.79526(8) 0.72623(15) 0.49863(10) 0.0200(4) Uani 1 1 d . . . . .
H15 H 0.8106 0.6760 0.4822 0.024 Uiso 1 1 calc R U . . .
C16 C 0.76295(9) 0.79098(16) 0.46160(10) 0.0239(5) Uani 1 1 d . . . . .
H16 H 0.7562 0.7845 0.4203 0.029 Uiso 1 1 calc R U . . .
C17 C 0.74054(9) 0.86508(16) 0.48476(11) 0.0235(5) Uani 1 1 d . . . . .
H17 H 0.7184 0.9096 0.4595 0.028 Uiso 1 1 calc R U . . .
C18 C 0.75079(9) 0.87360(15) 0.54509(11) 0.0229(5) Uani 1 1 d . . . . .
H18 H 0.7356 0.9242 0.5613 0.027 Uiso 1 1 calc R U . . .
C19 C 0.78321(8) 0.80850(15) 0.58208(10) 0.0196(4) Uani 1 1 d . . . . .
H19 H 0.7901 0.8154 0.6234 0.024 Uiso 1 1 calc R U . . .
C20 C 0.85500(8) 0.74938(15) 0.81199(9) 0.0168(4) Uani 1 1 d . . . . .
C21 C 0.85900(10) 0.67860(17) 0.86229(10) 0.0278(5) Uani 1 1 d . . . . .
H21A H 0.8238 0.6580 0.8625 0.042 Uiso 1 1 calc R U . . .
H21B H 0.8762 0.7093 0.8998 0.042 Uiso 1 1 calc R U . . .
H21C H 0.8796 0.6233 0.8567 0.042 Uiso 1 1 calc R U . . .
C22 C 0.82238(9) 0.83505(16) 0.82149(11) 0.0259(5) Uani 1 1 d . . . . .
H22A H 0.8204 0.8818 0.7903 0.039 Uiso 1 1 calc R U . . .
H22B H 0.8390 0.8641 0.8596 0.039 Uiso 1 1 calc R U . . .
H22C H 0.7870 0.8139 0.8206 0.039 Uiso 1 1 calc R U . . .
C23 C 0.90993(8) 0.78318(16) 0.81329(10) 0.0219(5) Uani 1 1 d . . . . .
H23A H 0.9307 0.7292 0.8061 0.033 Uiso 1 1 calc R U . . .
H23B H 0.9268 0.8107 0.8518 0.033 Uiso 1 1 calc R U . . .
H23C H 0.9076 0.8314 0.7828 0.033 Uiso 1 1 calc R U . . .
C24 C 0.69310(8) 0.59059(15) 0.68467(9) 0.0162(4) Uani 1 1 d . . . . .
H24 H 0.6857 0.5336 0.6585 0.019 Uiso 1 1 calc R U . . .
C25 C 0.65895(8) 0.67178(15) 0.65172(10) 0.0184(4) Uani 1 1 d . . . . .
C26 C 0.67547(9) 0.76654(16) 0.65510(11) 0.0251(5) Uani 1 1 d . . . . .
H26 H 0.7100 0.7823 0.6773 0.030 Uiso 1 1 calc R U . . .
C27 C 0.64191(10) 0.83804(18) 0.62630(12) 0.0335(6) Uani 1 1 d . . . . .
H27 H 0.6535 0.9022 0.6296 0.040 Uiso 1 1 calc R U . . .
C28 C 0.59195(10) 0.81640(19) 0.59299(12) 0.0333(6) Uani 1 1 d . . . . .
H28 H 0.5693 0.8654 0.5732 0.040 Uiso 1 1 calc R U . . .
C29 C 0.57494(9) 0.72268(19) 0.58847(11) 0.0294(5) Uani 1 1 d . . . . .
H29 H 0.5406 0.7074 0.5653 0.035 Uiso 1 1 calc R U . . .
C30 C 0.60804(8) 0.65106(17) 0.61778(10) 0.0229(5) Uani 1 1 d . . . . .
H30 H 0.5959 0.5872 0.6147 0.027 Uiso 1 1 calc R U . . .
C31 C 0.67742(8) 0.56513(18) 0.74032(10) 0.0236(5) Uani 1 1 d . . . . .
C32 C 0.66577(9) 0.6338(2) 0.77688(11) 0.0347(6) Uani 1 1 d . . . . .
H32 H 0.6667 0.6991 0.7671 0.042 Uiso 1 1 calc R U . . .
C33 C 0.65262(11) 0.6076(3) 0.82797(12) 0.0509(9) Uani 1 1 d . . . . .
H33 H 0.6453 0.6553 0.8530 0.061 Uiso 1 1 calc R U . . .
C34 C 0.65019(11) 0.5142(3) 0.84209(14) 0.0587(11) Uani 1 1 d . . . . .
H34 H 0.6409 0.4968 0.8767 0.070 Uiso 1 1 calc R U . . .
C35 C 0.66115(11) 0.4455(3) 0.80625(14) 0.0507(9) Uani 1 1 d . . . . .
H35 H 0.6595 0.3804 0.8162 0.061 Uiso 1 1 calc R U . . .
C36 C 0.67458(9) 0.4700(2) 0.75551(12) 0.0317(6) Uani 1 1 d . . . . .
H36 H 0.6819 0.4216 0.7309 0.038 Uiso 1 1 calc R U . . .
C37 C 0.76531(7) 0.32586(13) 0.52525(9) 0.0124(4) Uani 1 1 d . . . . .
C38 C 0.79634(7) 0.34507(13) 0.48663(9) 0.0132(4) Uani 1 1 d . . . . .
C39 C 0.82017(7) 0.27069(14) 0.46555(9) 0.0144(4) Uani 1 1 d . . . . .
H39 H 0.8441 0.2849 0.4433 0.017 Uiso 1 1 calc R U . . .
C40 C 0.81046(7) 0.17567(14) 0.47565(9) 0.0144(4) Uani 1 1 d . . . . .
C41 C 0.77352(7) 0.15781(14) 0.50669(9) 0.0144(4) Uani 1 1 d . . . . .
H41 H 0.7631 0.0941 0.5104 0.017 Uiso 1 1 calc R U . . .
C42 C 0.75148(7) 0.23062(13) 0.53236(9) 0.0125(4) Uani 1 1 d . . . . .
C43 C 0.79485(7) 0.44429(13) 0.45975(9) 0.0134(4) Uani 1 1 d . . . . .
H43 H 0.7963 0.4916 0.4917 0.016 Uiso 1 1 calc R U . . .
C44 C 0.74224(8) 0.45787(14) 0.41292(9) 0.0147(4) Uani 1 1 d . . . . .
C45 C 0.70810(8) 0.38316(16) 0.39052(10) 0.0208(4) Uani 1 1 d . . . . .
H45 H 0.7170 0.3205 0.4046 0.025 Uiso 1 1 calc R U . . .
C46 C 0.66141(9) 0.39911(18) 0.34802(10) 0.0254(5) Uani 1 1 d . . . . .
H46 H 0.6386 0.3473 0.3335 0.030 Uiso 1 1 calc R U . . .
C47 C 0.64752(9) 0.48978(18) 0.32637(11) 0.0256(5) Uani 1 1 d . . . . .
H47 H 0.6153 0.5006 0.2975 0.031 Uiso 1 1 calc R U . . .
C48 C 0.68151(9) 0.56435(17) 0.34765(11) 0.0267(5) Uani 1 1 d . . . . .
H48 H 0.6726 0.6267 0.3329 0.032 Uiso 1 1 calc R U . . .
C49 C 0.72818(8) 0.54891(16) 0.39005(10) 0.0212(4) Uani 1 1 d . . . . .
H49 H 0.7511 0.6008 0.4039 0.025 Uiso 1 1 calc R U . . .
C50 C 0.84108(8) 0.46424(14) 0.43484(9) 0.0147(4) Uani 1 1 d . . . . .
C51 C 0.88383(8) 0.51616(15) 0.46713(10) 0.0182(4) Uani 1 1 d . . . . .
H51 H 0.8830 0.5427 0.5037 0.022 Uiso 1 1 calc R U . . .
C52 C 0.92785(8) 0.53003(15) 0.44689(11) 0.0235(5) Uani 1 1 d . . . . .
H52 H 0.9569 0.5652 0.4697 0.028 Uiso 1 1 calc R U . . .
C53 C 0.92912(9) 0.49217(16) 0.39303(11) 0.0250(5) Uani 1 1 d . . . . .
H53 H 0.9594 0.5002 0.3794 0.030 Uiso 1 1 calc R U . . .
C54 C 0.88625(9) 0.44290(15) 0.35947(11) 0.0226(5) Uani 1 1 d . . . . .
H54 H 0.8868 0.4179 0.3224 0.027 Uiso 1 1 calc R U . . .
C55 C 0.84234(8) 0.42986(14) 0.37981(9) 0.0176(4) Uani 1 1 d . . . . .
H55 H 0.8128 0.3972 0.3560 0.021 Uiso 1 1 calc R U . . .
C56 C 0.83459(9) 0.09435(15) 0.44854(10) 0.0198(4) Uani 1 1 d . . . . .
C57 C 0.88003(9) 0.12946(16) 0.42541(11) 0.0272(5) Uani 1 1 d . . . . .
H57A H 0.8667 0.1752 0.3936 0.041 Uiso 1 1 calc R U . . .
H57B H 0.8958 0.0754 0.4105 0.041 Uiso 1 1 calc R U . . .
H57C H 0.9065 0.1602 0.4573 0.041 Uiso 1 1 calc R U . . .
C58 C 0.79152(10) 0.05398(16) 0.39681(11) 0.0270(5) Uani 1 1 d . . . . .
H58A H 0.7628 0.0292 0.4112 0.040 Uiso 1 1 calc R U . . .
H58B H 0.8061 0.0025 0.3782 0.040 Uiso 1 1 calc R U . . .
H58C H 0.7783 0.1044 0.3681 0.040 Uiso 1 1 calc R U . . .
C59 C 0.85552(9) 0.01613(16) 0.49431(11) 0.0253(5) Uani 1 1 d . . . . .
H59A H 0.8831 0.0425 0.5270 0.038 Uiso 1 1 calc R U . . .
H59B H 0.8700 -0.0359 0.4761 0.038 Uiso 1 1 calc R U . . .
H59C H 0.8269 -0.0080 0.5090 0.038 Uiso 1 1 calc R U . . .
C60 C 0.70817(7) 0.20755(14) 0.56124(9) 0.0145(4) Uani 1 1 d . . . . .
H60 H 0.6959 0.2702 0.5724 0.017 Uiso 1 1 calc R U . . .
C61 C 0.66106(8) 0.16488(14) 0.51556(9) 0.0159(4) Uani 1 1 d . . . . .
C62 C 0.63353(9) 0.22196(17) 0.46900(10) 0.0241(5) Uani 1 1 d . . . . .
H62 H 0.6451 0.2851 0.4657 0.029 Uiso 1 1 calc R U . . .
C63 C 0.58961(9) 0.1880(2) 0.42752(11) 0.0316(6) Uani 1 1 d . . . . .
H63 H 0.5715 0.2277 0.3960 0.038 Uiso 1 1 calc R U . . .
C64 C 0.57200(9) 0.09611(19) 0.43192(11) 0.0307(6) Uani 1 1 d . . . . .
H64 H 0.5416 0.0732 0.4039 0.037 Uiso 1 1 calc R U . . .
C65 C 0.59899(9) 0.03794(17) 0.47736(11) 0.0260(5) Uani 1 1 d . . . . .
H65 H 0.5874 -0.0253 0.4803 0.031 Uiso 1 1 calc R U . . .
C66 C 0.64319(8) 0.07241(15) 0.51869(10) 0.0198(4) Uani 1 1 d . . . . .
H66 H 0.6616 0.0320 0.5497 0.024 Uiso 1 1 calc R U . . .
C67 C 0.72265(8) 0.14868(14) 0.61735(9) 0.0159(4) Uani 1 1 d . . . . .
C68 C 0.76661(8) 0.09120(15) 0.63533(10) 0.0202(4) Uani 1 1 d . . . . .
H68 H 0.7909 0.0882 0.6124 0.024 Uiso 1 1 calc R U . . .
C69 C 0.77560(10) 0.03763(17) 0.68678(11) 0.0272(5) Uani 1 1 d . . . . .
H69 H 0.8060 -0.0012 0.6986 0.033 Uiso 1 1 calc R U . . .
C70 C 0.74058(10) 0.04060(17) 0.72085(11) 0.0283(5) Uani 1 1 d . . . . .
H70 H 0.7466 0.0038 0.7557 0.034 Uiso 1 1 calc R U . . .
C71 C 0.69674(10) 0.09825(19) 0.70302(11) 0.0307(6) Uani 1 1 d . . . . .
H71 H 0.6726 0.1015 0.7260 0.037 Uiso 1 1 calc R U . . .
C72 C 0.68789(9) 0.15091(17) 0.65220(10) 0.0243(5) Uani 1 1 d . . . . .
H72 H 0.6574 0.1896 0.6406 0.029 Uiso 1 1 calc R U . . .
C73 C 0.77617(7) 0.45741(13) 0.59194(9) 0.0114(4) Uani 1 1 d . . . . .
C74 C 0.85552(8) 0.38419(14) 0.65680(9) 0.0143(4) Uani 1 1 d . . . . .
C75 C 0.90992(8) 0.35225(15) 0.65025(10) 0.0191(4) Uani 1 1 d . . . . .
C76 C 0.92187(8) 0.40316(17) 0.59798(10) 0.0223(5) Uani 1 1 d . . . . .
H76A H 0.9206 0.4721 0.6034 0.034 Uiso 1 1 calc R U . . .
H76B H 0.8957 0.3849 0.5616 0.034 Uiso 1 1 calc R U . . .
H76C H 0.9569 0.3849 0.5955 0.034 Uiso 1 1 calc R U . . .
C77 C 0.95621(8) 0.37116(17) 0.70450(11) 0.0249(5) Uani 1 1 d . . . . .
H77A H 0.9889 0.3505 0.6965 0.037 Uiso 1 1 calc R U . . .
H77B H 0.9510 0.3357 0.7381 0.037 Uiso 1 1 calc R U . . .
H77C H 0.9582 0.4393 0.7134 0.037 Uiso 1 1 calc R U . . .
C78 C 0.90616(9) 0.24501(16) 0.63509(11) 0.0271(5) Uani 1 1 d . . . . .
H78A H 0.9376 0.2252 0.6241 0.041 Uiso 1 1 calc R U . . .
H78B H 0.8751 0.2334 0.6022 0.041 Uiso 1 1 calc R U . . .
H78C H 0.9034 0.2085 0.6693 0.041 Uiso 1 1 calc R U . . .
C79 C 0.83758(8) 0.36029(15) 0.71217(9) 0.0173(4) Uani 1 1 d . . . . .
C80 C 0.85997(9) 0.43925(15) 0.75784(10) 0.0217(4) Uani 1 1 d . . . . .
H80A H 0.8499 0.5017 0.7400 0.033 Uiso 1 1 calc R U . . .
H80B H 0.8983 0.4344 0.7707 0.033 Uiso 1 1 calc R U . . .
H80C H 0.8459 0.4315 0.7917 0.033 Uiso 1 1 calc R U . . .
C81 C 0.77777(8) 0.36091(15) 0.69929(10) 0.0190(4) Uani 1 1 d . . . . .
H81A H 0.7678 0.3382 0.7338 0.028 Uiso 1 1 calc R U . . .
H81B H 0.7625 0.3191 0.6659 0.028 Uiso 1 1 calc R U . . .
H81C H 0.7647 0.4258 0.6899 0.028 Uiso 1 1 calc R U . . .
C82 C 0.85584(9) 0.26295(15) 0.74044(10) 0.0242(5) Uani 1 1 d . . . . .
H82A H 0.8441 0.2554 0.7759 0.036 Uiso 1 1 calc R U . . .
H82B H 0.8942 0.2595 0.7508 0.036 Uiso 1 1 calc R U . . .
H82C H 0.8409 0.2122 0.7126 0.036 Uiso 1 1 calc R U . . .
C83 C 0.65562(8) 0.67915(15) 0.49575(10) 0.0211(4) Uani 1 1 d . . . . .
H83 H 0.6855 0.6974 0.5262 0.025 Uiso 1 1 calc R U . . .
C84 C 0.62535(9) 0.74936(17) 0.46163(11) 0.0268(5) Uani 1 1 d . . . . .
H84 H 0.6339 0.8146 0.4691 0.032 Uiso 1 1 calc R U . . .
C85 C 0.58254(9) 0.72260(17) 0.41655(11) 0.0268(5) Uani 1 1 d . . . . .
H85 H 0.5609 0.7693 0.3927 0.032 Uiso 1 1 calc R U . . .
C86 C 0.57146(9) 0.62723(18) 0.40646(11) 0.0267(5) Uani 1 1 d . . . . .
H86 H 0.5427 0.6072 0.3752 0.032 Uiso 1 1 calc R U . . .
C87 C 0.60315(8) 0.56168(16) 0.44289(10) 0.0227(5) Uani 1 1 d . . . . .
H87 H 0.5954 0.4961 0.4361 0.027 Uiso 1 1 calc R U . . .
C88 C 0.55332(8) 0.27520(17) 0.59478(11) 0.0255(5) Uani 1 1 d . . . . .
C89 C 0.56017(10) 0.2732(2) 0.65529(13) 0.0361(6) Uani 1 1 d . . . . .
H89 H 0.5685 0.3304 0.6772 0.043 Uiso 1 1 calc R U . . .
C90 C 0.55511(11) 0.1899(3) 0.68416(14) 0.0473(8) Uani 1 1 d . . . . .
H90 H 0.5598 0.1905 0.7254 0.057 Uiso 1 1 calc R U . . .
C91 C 0.54315(12) 0.1054(2) 0.65319(16) 0.0492(8) Uani 1 1 d . . . . .
H91 H 0.5402 0.0479 0.6731 0.059 Uiso 1 1 calc R U . . .
C92 C 0.53558(11) 0.10585(19) 0.59342(15) 0.0411(7) Uani 1 1 d . . . . .
H92 H 0.5270 0.0485 0.5718 0.049 Uiso 1 1 calc R U . . .
C93 C 0.54044(9) 0.18955(17) 0.56454(12) 0.0294(5) Uani 1 1 d . . . . .
H93 H 0.5349 0.1886 0.5232 0.035 Uiso 1 1 calc R U . . .
C94 C 0.95987(16) -0.0080(3) 0.67169(17) 0.0680(11) Uani 1 1 d . . . . .
H94A H 0.9778 0.0362 0.7033 0.082 Uiso 1 1 calc R U . . .
H94B H 0.9789 -0.0693 0.6780 0.082 Uiso 1 1 calc R U . . .
C95 C 0.90531(17) -0.0226(3) 0.6734(2) 0.0742(12) Uani 1 1 d . . . . .
H95A H 0.8865 0.0381 0.6666 0.111 Uiso 1 1 calc R U . . .
H95B H 0.9051 -0.0475 0.7120 0.111 Uiso 1 1 calc R U . . .
H95C H 0.8881 -0.0680 0.6429 0.111 Uiso 1 1 calc R U . . .
C96 C 1.01132(13) 0.0450(3) 0.61202(18) 0.0641(10) Uani 1 1 d . . . . .
H96A H 1.0295 -0.0166 0.6127 0.077 Uiso 1 1 calc R U . . .
H96B H 1.0316 0.0839 0.6454 0.077 Uiso 1 1 calc R U . . .
C97 C 1.00724(16) 0.0965(4) 0.5541(2) 0.0856(14) Uani 1 1 d . . . . .
H97A H 0.9899 0.0551 0.5212 0.128 Uiso 1 1 calc R U . . .
H97B H 1.0425 0.1125 0.5513 0.128 Uiso 1 1 calc R U . . .
H97C H 0.9867 0.1549 0.5525 0.128 Uiso 1 1 calc R U . . .
H2SI H 0.5466(9) 0.3806(16) 0.4952(10) 0.017(6) Uiso 1 1 d . . . . .
H1SI H 0.5325(10) 0.4584(19) 0.5666(12) 0.032(7) Uiso 1 1 d . . . . .

loop_
_atom_site_aniso_label
_atom_site_aniso_U_11
_atom_site_aniso_U_22
_atom_site_aniso_U_33
_atom_site_aniso_U_23
_atom_site_aniso_U_13
_atom_site_aniso_U_12
Fe1 0.01225(14) 0.01520(14) 0.01427(17) -0.00004(11) 0.00283(11) 0.00028(10)
Si1 0.0190(3) 0.0220(3) 0.0402(4) 0.0014(3) 0.0085(3) -0.0016(2)
N1 0.0127(7) 0.0126(7) 0.0108(9) -0.0016(6) 0.0034(6) 0.0003(6)
N2 0.0137(7) 0.0124(7) 0.0099(8) -0.0008(6) 0.0037(6) -0.0005(6)
N3 0.0132(7) 0.0132(8) 0.0120(9) -0.0030(6) 0.0029(6) -0.0008(6)
N4 0.0150(8) 0.0204(9) 0.0150(9) 0.0004(7) 0.0053(7) 0.0014(6)
N5 0.0167(8) 0.0196(9) 0.0317(11) -0.0018(8) 0.0098(8) -0.0025(7)
O1 0.0453(13) 0.0697(16) 0.0581(16) 0.0028(13) 0.0135(11) 0.0030(11)
O12 0.022(2) 0.046(3) 0.036(3) 0.000(2) 0.005(2) -0.005(2)
C98 0.020(3) 0.064(5) 0.057(5) -0.028(4) 0.012(3) -0.008(3)
C99 0.097(11) 0.070(9) 0.101(13) -0.039(9) 0.076(10) -0.048(8)
C100 0.025(4) 0.042(5) 0.033(6) -0.007(4) -0.013(3) 0.010(4)
C101 0.039(4) 0.053(4) 0.033(4) 0.008(3) 0.007(3) -0.005(3)
O22 0.026(2) 0.048(3) 0.025(2) 0.0027(18) 0.0007(17) -0.0007(18)
C108 0.015(3) 0.052(5) 0.029(4) -0.007(3) 0.001(3) -0.004(3)
C109 0.033(3) 0.046(3) 0.042(4) 0.001(3) 0.011(3) -0.009(2)
C110 0.039(3) 0.064(4) 0.030(3) 0.011(3) 0.006(3) 0.019(3)
C111 0.096(13) 0.058(7) 0.057(8) 0.025(6) 0.026(8) 0.008(7)
C1 0.0146(9) 0.0116(8) 0.0106(10) -0.0010(7) 0.0030(7) 0.0009(7)
C2 0.0132(9) 0.0146(9) 0.0133(10) -0.0005(7) 0.0053(8) 0.0002(7)
C3 0.0146(9) 0.0148(9) 0.0149(11) -0.0015(7) 0.0051(8) -0.0023(7)
C4 0.0161(9) 0.0152(9) 0.0149(11) -0.0037(8) 0.0047(8) -0.0013(7)
C5 0.0164(9) 0.0200(10) 0.0150(11) -0.0039(8) 0.0069(8) -0.0021(7)
C6 0.0145(9) 0.0163(9) 0.0153(11) -0.0012(8) 0.0066(8) -0.0023(7)
C7 0.0150(9) 0.0151(9) 0.0133(10) -0.0023(7) 0.0064(8) -0.0028(7)
C8 0.0157(9) 0.0219(10) 0.0160(11) -0.0035(8) 0.0076(8) -0.0024(7)
C9 0.0183(10) 0.0184(10) 0.0188(11) -0.0018(8) 0.0080(8) 0.0013(7)
C10 0.0180(10) 0.0321(12) 0.0238(13) -0.0039(10) 0.0057(9) 0.0015(9)
C11 0.0181(11) 0.0507(17) 0.0382(16) 0.0016(13) 0.0123(11) -0.0071(10)
C12 0.0276(13) 0.0543(18) 0.0392(17) 0.0152(13) 0.0123(12) -0.0124(12)
C13 0.0213(11) 0.0411(14) 0.0289(14) 0.0113(11) 0.0076(10) -0.0055(10)
C14 0.0148(9) 0.0172(9) 0.0162(11) 0.0005(8) 0.0059(8) -0.0036(7)
C15 0.0236(10) 0.0208(10) 0.0167(11) -0.0008(8) 0.0075(9) -0.0006(8)
C16 0.0272(11) 0.0266(11) 0.0172(12) 0.0034(9) 0.0047(9) -0.0030(9)
C17 0.0224(11) 0.0205(11) 0.0252(13) 0.0080(9) 0.0026(9) -0.0024(8)
C18 0.0259(11) 0.0164(10) 0.0275(13) 0.0010(9) 0.0094(10) 0.0012(8)
C19 0.0228(10) 0.0176(10) 0.0190(12) -0.0010(8) 0.0065(9) -0.0008(8)
C20 0.0193(10) 0.0197(10) 0.0119(10) -0.0040(8) 0.0048(8) -0.0046(7)
C21 0.0359(13) 0.0288(12) 0.0175(12) -0.0023(9) 0.0050(10) -0.0090(10)
C22 0.0242(11) 0.0243(11) 0.0296(14) -0.0120(10) 0.0081(10) -0.0017(9)
C23 0.0202(10) 0.0264(11) 0.0189(12) -0.0067(9) 0.0047(9) -0.0055(8)
C24 0.0160(9) 0.0203(10) 0.0136(11) -0.0029(8) 0.0064(8) -0.0041(7)
C25 0.0169(9) 0.0242(11) 0.0169(11) -0.0019(8) 0.0091(8) -0.0008(8)
C26 0.0227(11) 0.0233(11) 0.0316(14) -0.0011(10) 0.0115(10) -0.0022(8)
C27 0.0368(14) 0.0251(12) 0.0443(17) 0.0036(11) 0.0205(12) 0.0007(10)
C28 0.0340(13) 0.0331(14) 0.0354(15) 0.0084(11) 0.0137(12) 0.0093(10)
C29 0.0216(11) 0.0392(14) 0.0268(14) 0.0020(11) 0.0056(10) 0.0046(10)
C30 0.0214(10) 0.0268(11) 0.0214(12) -0.0030(9) 0.0075(9) -0.0025(8)
C31 0.0133(9) 0.0429(14) 0.0158(12) 0.0000(10) 0.0057(8) -0.0062(9)
C32 0.0232(12) 0.0613(18) 0.0233(14) -0.0149(12) 0.0124(10) -0.0124(11)
C33 0.0276(14) 0.110(3) 0.0195(15) -0.0162(16) 0.0137(12) -0.0123(16)
C34 0.0252(14) 0.130(4) 0.0232(16) 0.0191(19) 0.0100(12) -0.0132(17)
C35 0.0272(14) 0.086(3) 0.0392(18) 0.0357(17) 0.0104(13) -0.0009(14)
C36 0.0168(11) 0.0481(16) 0.0308(15) 0.0147(12) 0.0074(10) -0.0019(10)
C37 0.0119(8) 0.0146(9) 0.0103(10) -0.0007(7) 0.0021(7) 0.0001(7)
C38 0.0143(9) 0.0143(9) 0.0111(10) 0.0007(7) 0.0035(7) -0.0018(7)
C39 0.0145(9) 0.0168(9) 0.0128(10) 0.0007(7) 0.0053(8) 0.0001(7)
C40 0.0168(9) 0.0134(9) 0.0131(10) -0.0016(7) 0.0045(8) 0.0005(7)
C41 0.0178(9) 0.0130(9) 0.0127(10) 0.0001(7) 0.0044(8) -0.0012(7)
C42 0.0144(9) 0.0137(9) 0.0097(10) -0.0015(7) 0.0040(7) -0.0009(7)
C43 0.0174(9) 0.0122(9) 0.0113(10) -0.0009(7) 0.0052(8) -0.0007(7)
C44 0.0158(9) 0.0181(9) 0.0125(10) 0.0017(8) 0.0079(8) 0.0014(7)
C45 0.0225(10) 0.0220(11) 0.0159(11) 0.0008(8) 0.0019(9) -0.0016(8)
C46 0.0230(11) 0.0335(13) 0.0173(12) -0.0004(9) 0.0016(9) -0.0049(9)
C47 0.0193(11) 0.0388(13) 0.0171(12) 0.0020(10) 0.0023(9) 0.0046(9)
C48 0.0280(12) 0.0266(12) 0.0251(13) 0.0065(10) 0.0064(10) 0.0082(9)
C49 0.0222(10) 0.0197(10) 0.0227(12) 0.0036(9) 0.0076(9) 0.0020(8)
C50 0.0160(9) 0.0133(9) 0.0152(11) 0.0046(7) 0.0050(8) 0.0013(7)
C51 0.0191(10) 0.0175(10) 0.0174(11) 0.0033(8) 0.0037(8) 0.0004(7)
C52 0.0162(10) 0.0211(11) 0.0325(14) 0.0052(9) 0.0056(9) -0.0018(8)
C53 0.0207(10) 0.0217(11) 0.0378(15) 0.0056(10) 0.0168(10) 0.0005(8)
C54 0.0283(11) 0.0174(10) 0.0279(13) 0.0036(9) 0.0174(10) 0.0018(8)
C55 0.0229(10) 0.0144(9) 0.0175(11) 0.0025(8) 0.0090(9) -0.0005(7)
C56 0.0255(11) 0.0150(10) 0.0222(12) -0.0010(8) 0.0121(9) 0.0021(8)
C57 0.0334(12) 0.0219(11) 0.0342(14) 0.0000(10) 0.0224(11) 0.0046(9)
C58 0.0376(13) 0.0217(11) 0.0224(13) -0.0064(9) 0.0095(11) -0.0006(9)
C59 0.0293(12) 0.0197(10) 0.0311(14) 0.0045(9) 0.0155(10) 0.0064(9)
C60 0.0152(9) 0.0150(9) 0.0147(10) -0.0010(7) 0.0066(8) -0.0018(7)
C61 0.0175(9) 0.0179(10) 0.0145(11) -0.0018(8) 0.0081(8) -0.0019(7)
C62 0.0243(11) 0.0274(12) 0.0201(12) 0.0057(9) 0.0052(9) -0.0045(9)
C63 0.0265(12) 0.0446(15) 0.0194(13) 0.0066(11) -0.0008(10) -0.0062(10)
C64 0.0243(12) 0.0452(15) 0.0207(13) -0.0079(11) 0.0029(10) -0.0137(10)
C65 0.0270(12) 0.0250(11) 0.0294(14) -0.0109(10) 0.0135(10) -0.0103(9)
C66 0.0199(10) 0.0180(10) 0.0223(12) -0.0013(8) 0.0073(9) 0.0000(8)
C67 0.0193(9) 0.0160(9) 0.0126(10) -0.0005(8) 0.0046(8) -0.0038(7)
C68 0.0243(11) 0.0204(10) 0.0167(11) 0.0018(8) 0.0072(9) 0.0006(8)
C69 0.0319(12) 0.0271(12) 0.0214(13) 0.0067(10) 0.0054(10) 0.0045(9)
C70 0.0382(14) 0.0303(12) 0.0167(13) 0.0091(10) 0.0082(11) -0.0035(10)
C71 0.0310(13) 0.0426(15) 0.0229(13) 0.0081(11) 0.0151(11) 0.0011(11)
C72 0.0250(11) 0.0317(12) 0.0192(12) 0.0055(9) 0.0109(9) 0.0029(9)
C73 0.0122(8) 0.0130(8) 0.0102(10) 0.0013(7) 0.0047(7) -0.0012(6)
C74 0.0155(9) 0.0141(9) 0.0126(10) -0.0031(7) 0.0025(8) -0.0013(7)
C75 0.0162(9) 0.0206(10) 0.0182(11) -0.0033(8) 0.0010(8) 0.0059(8)
C76 0.0170(10) 0.0305(12) 0.0206(12) -0.0022(9) 0.0070(9) 0.0021(8)
C77 0.0167(10) 0.0294(12) 0.0253(13) -0.0010(10) 0.0002(9) 0.0032(8)
C78 0.0291(12) 0.0210(11) 0.0309(14) -0.0049(10) 0.0078(10) 0.0065(9)
C79 0.0214(10) 0.0180(10) 0.0114(10) 0.0015(8) 0.0023(8) 0.0008(8)
C80 0.0281(11) 0.0223(11) 0.0137(11) -0.0030(8) 0.0039(9) -0.0015(8)
C81 0.0208(10) 0.0214(10) 0.0153(11) 0.0033(8) 0.0059(8) -0.0009(8)
C82 0.0308(12) 0.0185(11) 0.0208(12) 0.0044(9) 0.0029(10) 0.0006(9)
C83 0.0209(10) 0.0221(11) 0.0209(12) 0.0006(9) 0.0065(9) -0.0017(8)
C84 0.0257(11) 0.0224(11) 0.0339(14) 0.0075(10) 0.0110(10) 0.0029(9)
C85 0.0205(11) 0.0331(13) 0.0286(14) 0.0124(10) 0.0098(10) 0.0071(9)
C86 0.0223(11) 0.0349(13) 0.0211(13) 0.0053(10) 0.0027(9) 0.0030(9)
C87 0.0221(11) 0.0251(11) 0.0189(12) -0.0012(9) 0.0021(9) 0.0003(8)
C88 0.0187(10) 0.0278(12) 0.0325(14) 0.0011(10) 0.0113(10) 0.0006(8)
C89 0.0294(13) 0.0456(16) 0.0353(16) -0.0012(12) 0.0122(12) -0.0010(11)
C90 0.0386(16) 0.069(2) 0.0381(18) 0.0185(16) 0.0174(14) 0.0049(14)
C91 0.0420(16) 0.0434(17) 0.070(2) 0.0257(16) 0.0289(16) 0.0048(13)
C92 0.0369(14) 0.0256(13) 0.069(2) 0.0058(13) 0.0283(15) -0.0019(11)
C93 0.0243(11) 0.0288(12) 0.0378(15) -0.0006(11) 0.0132(11) -0.0028(9)
C94 0.072(3) 0.082(3) 0.049(2) 0.024(2) 0.016(2) 0.030(2)
C95 0.076(3) 0.067(3) 0.090(3) 0.029(2) 0.042(2) 0.016(2)
C96 0.0386(18) 0.083(3) 0.067(3) -0.009(2) 0.0077(17) -0.0024(17)
C97 0.061(3) 0.121(4) 0.077(3) 0.008(3) 0.024(2) -0.008(3)

loop_
_atom_type_symbol
_atom_type_description
_atom_type_scat_dispersion_real
_atom_type_scat_dispersion_imag
_atom_type_scat_source
C C 0.0033 0.0016 'International Tables Vol C Tables 4.2.6.8 and 6.1.1.4'
N N 0.0061 0.0033 'International Tables Vol C Tables 4.2.6.8 and 6.1.1.4'
O O 0.0106 0.0060 'International Tables Vol C Tables 4.2.6.8 and 6.1.1.4'
Si Si 0.0817 0.0704 'International Tables Vol C Tables 4.2.6.8 and 6.1.1.4'
Fe Fe 0.3463 0.8444 'International Tables Vol C Tables 4.2.6.8 and 6.1.1.4'
H H 0.0000 0.0000 'International Tables Vol C Tables 4.2.6.8 and 6.1.1.4'

loop_
_geom_angle_atom_site_label_1
_geom_angle_atom_site_label_2
_geom_angle_atom_site_label_3
_geom_angle
N5 Fe1 N4 113.45(7)
N5 Fe1 N2 109.28(7)
N4 Fe1 N2 127.93(7)
N5 Fe1 N1 124.05(7)
N4 Fe1 N1 110.36(7)
N2 Fe1 N1 64.61(6)
N5 Fe1 C73 118.68(7)
N4 Fe1 C73 127.76(6)
N2 Fe1 C73 32.34(6)
N1 Fe1 C73 32.55(6)
N5 Si1 C88 110.15(10)
N5 Si1 H2SI 112.1(9)
C88 Si1 H2SI 111.2(9)
N5 Si1 H1SI 116.1(11)
C88 Si1 H1SI 109.2(11)
H2SI Si1 H1SI 97.4(14)
C73 N1 C1 121.54(16)
C73 N1 Fe1 89.34(11)
C1 N1 Fe1 143.94(12)
C73 N2 C37 120.30(16)
C73 N2 Fe1 92.18(11)
C37 N2 Fe1 147.22(13)
C74 N3 C73 136.10(17)
C83 N4 C87 117.91(19)
C83 N4 Fe1 121.35(15)
C87 N4 Fe1 119.78(15)
Si1 N5 Fe1 137.15(12)
Si1 N5 H5N 104.4
Fe1 N5 H5N 118.4
C96 O1 C94 112.2(3)
C100 O12 C98 115.5(8)
O12 C98 C99 109.3(8)
O12 C98 H98A 109.8
C99 C98 H98A 109.8
O12 C98 H98B 109.8
C99 C98 H98B 109.8
H98A C98 H98B 108.3
C98 C99 H99A 109.5
C98 C99 H99B 109.5
H99A C99 H99B 109.5
C98 C99 H99C 109.5
H99A C99 H99C 109.5
H99B C99 H99C 109.5
O12 C100 C101 109.5(8)
O12 C100 H10A 109.8
C101 C100 H10A 109.8
O12 C100 H10B 109.8
C101 C100 H10B 109.8
H10A C100 H10B 108.2
C100 C101 H10C 109.5
C100 C101 H10D 109.5
H10C C101 H10D 109.5
C100 C101 H10E 109.5
H10C C101 H10E 109.5
H10D C101 H10E 109.5
C110 O22 C108 114.0(5)
O22 C108 C109 107.5(5)
O22 C108 H10F 110.2
C109 C108 H10F 110.2
O22 C108 H10G 110.2
C109 C108 H10G 110.2
H10F C108 H10G 108.5
C108 C109 H10H 109.5
C108 C109 H10I 109.5
H10H C109 H10I 109.5
C108 C109 H10J 109.5
H10H C109 H10J 109.5
H10I C109 H10J 109.5
O22 C110 C111 107.6(7)
O22 C110 H11A 110.2
C111 C110 H11A 110.2
O22 C110 H11B 110.2
C111 C110 H11B 110.2
H11A C110 H11B 108.5
C110 C111 H11C 109.5
C110 C111 H11D 109.5
H11C C111 H11D 109.5
C110 C111 H11E 109.5
H11C C111 H11E 109.5
H11D C111 H11E 109.5
C2 C1 C6 117.87(17)
C2 C1 N1 122.04(17)
C6 C1 N1 119.96(17)
C3 C2 C1 119.40(18)
C3 C2 C7 119.80(17)
C1 C2 C7 119.86(17)
C4 C3 C2 122.42(18)
C4 C3 H3 118.8
C2 C3 H3 118.8
C3 C4 C5 116.72(18)
C3 C4 C20 123.35(17)
C5 C4 C20 119.86(18)
C6 C5 C4 122.69(19)
C6 C5 H5 118.7
C4 C5 H5 118.7
C5 C6 C1 119.48(18)
C5 C6 C24 119.55(18)
C1 C6 C24 120.51(18)
C14 C7 C2 108.45(15)
C14 C7 C8 112.09(16)
C2 C7 C8 114.87(17)
C14 C7 H7 107.0
C2 C7 H7 107.0
C8 C7 H7 107.0
C9 C8 C13 117.72(19)
C9 C8 C7 120.40(18)
C13 C8 C7 121.86(19)
C10 C9 C8 121.3(2)
C10 C9 H9 119.3
C8 C9 H9 119.3
C11 C10 C9 120.3(2)
C11 C10 H10 119.8
C9 C10 H10 119.8
C10 C11 C12 119.3(2)
C10 C11 H11 120.4
C12 C11 H11 120.4
C11 C12 C13 120.7(2)
C11 C12 H12 119.7
C13 C12 H12 119.7
C12 C13 C8 120.6(2)
C12 C13 H13 119.7
C8 C13 H13 119.7
C15 C14 C19 117.9(2)
C15 C14 C7 120.49(18)
C19 C14 C7 121.62(19)
C16 C15 C14 121.4(2)
C16 C15 H15 119.3
C14 C15 H15 119.3
C17 C16 C15 120.1(2)
C17 C16 H16 119.9
C15 C16 H16 119.9
C16 C17 C18 119.3(2)
C16 C17 H17 120.3
C18 C17 H17 120.3
C17 C18 C19 120.4(2)
C17 C18 H18 119.8
C19 C18 H18 119.8
C18 C19 C14 120.9(2)
C18 C19 H19 119.5
C14 C19 H19 119.5
C23 C20 C4 112.13(17)
C23 C20 C21 108.93(18)
C4 C20 C21 108.95(17)
C23 C20 C22 109.01(17)
C4 C20 C22 109.24(17)
C21 C20 C22 108.51(19)
C20 C21 H21A 109.5
C20 C21 H21B 109.5
H21A C21 H21B 109.5
C20 C21 H21C 109.5
H21A C21 H21C 109.5
H21B C21 H21C 109.5
C20 C22 H22A 109.5
C20 C22 H22B 109.5
H22A C22 H22B 109.5
C20 C22 H22C 109.5
H22A C22 H22C 109.5
H22B C22 H22C 109.5
C20 C23 H23A 109.5
C20 C23 H23B 109.5
H23A C23 H23B 109.5
C20 C23 H23C 109.5
H23A C23 H23C 109.5
H23B C23 H23C 109.5
C6 C24 C31 114.09(17)
C6 C24 C25 110.69(16)
C31 C24 C25 110.58(17)
C6 C24 H24 107.0
C31 C24 H24 107.0
C25 C24 H24 107.0
C26 C25 C30 118.0(2)
C26 C25 C24 123.32(19)
C30 C25 C24 118.68(19)
C27 C26 C25 120.8(2)
C27 C26 H26 119.6
C25 C26 H26 119.6
C28 C27 C26 120.4(2)
C28 C27 H27 119.8
C26 C27 H27 119.8
C27 C28 C29 119.7(2)
C27 C28 H28 120.2
C29 C28 H28 120.2
C28 C29 C30 120.2(2)
C28 C29 H29 119.9
C30 C29 H29 119.9
C29 C30 C25 120.9(2)
C29 C30 H30 119.6
C25 C30 H30 119.6
C32 C31 C36 118.1(2)
C32 C31 C24 122.3(2)
C36 C31 C24 119.6(2)
C31 C32 C33 120.5(3)
C31 C32 H32 119.7
C33 C32 H32 119.7
C34 C33 C32 120.5(3)
C34 C33 H33 119.8
C32 C33 H33 119.8
C33 C34 C35 119.8(3)
C33 C34 H34 120.1
C35 C34 H34 120.1
C34 C35 C36 120.6(3)
C34 C35 H35 119.7
C36 C35 H35 119.7
C35 C36 C31 120.5(3)
C35 C36 H36 119.7
C31 C36 H36 119.7
C42 C37 C38 118.35(17)
C42 C37 N2 121.71(17)
C38 C37 N2 119.60(17)
C39 C38 C37 119.54(18)
C39 C38 C43 120.11(17)
C37 C38 C43 119.35(17)
C38 C39 C40 122.59(18)
C38 C39 H39 118.7
C40 C39 H39 118.7
C39 C40 C41 116.82(17)
C39 C40 C56 121.67(18)
C41 C40 C56 121.20(17)
C42 C41 C40 122.21(18)
C42 C41 H41 118.9
C40 C41 H41 118.9
C41 C42 C37 119.37(17)
C41 C42 C60 119.69(17)
C37 C42 C60 120.54(16)
C50 C43 C38 113.38(15)
C50 C43 C44 111.38(16)
C38 C43 C44 109.17(15)
C50 C43 H43 107.6
C38 C43 H43 107.6
C44 C43 H43 107.6
C45 C44 C49 117.8(2)
C45 C44 C43 123.18(18)
C49 C44 C43 119.02(18)
C46 C45 C44 120.9(2)
C46 C45 H45 119.6
C44 C45 H45 119.6
C45 C46 C47 120.8(2)
C45 C46 H46 119.6
C47 C46 H46 119.6
C48 C47 C46 118.8(2)
C48 C47 H47 120.6
C46 C47 H47 120.6
C49 C48 C47 120.7(2)
C49 C48 H48 119.7
C47 C48 H48 119.7
C48 C49 C44 121.0(2)
C48 C49 H49 119.5
C44 C49 H49 119.5
C51 C50 C55 118.08(18)
C51 C50 C43 120.34(19)
C55 C50 C43 121.57(18)
C50 C51 C52 121.3(2)
C50 C51 H51 119.4
C52 C51 H51 119.4
C51 C52 C53 119.7(2)
C51 C52 H52 120.2
C53 C52 H52 120.2
C54 C53 C52 119.8(2)
C54 C53 H53 120.1
C52 C53 H53 120.1
C53 C54 C55 120.2(2)
C53 C54 H54 119.9
C55 C54 H54 119.9
C54 C55 C50 120.9(2)
C54 C55 H55 119.5
C50 C55 H55 119.5
C40 C56 C58 107.77(18)
C40 C56 C57 111.55(17)
C58 C56 C57 108.59(19)
C40 C56 C59 110.48(18)
C58 C56 C59 110.10(18)
C57 C56 C59 108.34(18)
C56 C57 H57A 109.5
C56 C57 H57B 109.5
H57A C57 H57B 109.5
C56 C57 H57C 109.5
H57A C57 H57C 109.5
H57B C57 H57C 109.5
C56 C58 H58A 109.5
C56 C58 H58B 109.5
H58A C58 H58B 109.5
C56 C58 H58C 109.5
H58A C58 H58C 109.5
H58B C58 H58C 109.5
C56 C59 H59A 109.5
C56 C59 H59B 109.5
H59A C59 H59B 109.5
C56 C59 H59C 109.5
H59A C59 H59C 109.5
H59B C59 H59C 109.5
C67 C60 C42 117.80(16)
C67 C60 C61 111.39(16)
C42 C60 C61 109.59(16)
C67 C60 H60 105.7
C42 C60 H60 105.7
C61 C60 H60 105.7
C66 C61 C62 117.8(2)
C66 C61 C60 123.45(19)
C62 C61 C60 118.71(18)
C63 C62 C61 121.1(2)
C63 C62 H62 119.4
C61 C62 H62 119.4
C62 C63 C64 120.1(2)
C62 C63 H63 119.9
C64 C63 H63 119.9
C65 C64 C63 119.7(2)
C65 C64 H64 120.1
C63 C64 H64 120.1
C64 C65 C66 119.8(2)
C64 C65 H65 120.1
C66 C65 H65 120.1
C61 C66 C65 121.4(2)
C61 C66 H66 119.3
C65 C66 H66 119.3
C68 C67 C72 117.9(2)
C68 C67 C60 125.10(18)
C72 C67 C60 117.01(18)
C67 C68 C69 120.7(2)
C67 C68 H68 119.6
C69 C68 H68 119.6
C70 C69 C68 120.6(2)
C70 C69 H69 119.7
C68 C69 H69 119.7
C71 C70 C69 118.7(2)
C71 C70 H70 120.7
C69 C70 H70 120.7
C72 C71 C70 120.6(2)
C72 C71 H71 119.7
C70 C71 H71 119.7
C71 C72 C67 121.5(2)
C71 C72 H72 119.3
C67 C72 H72 119.3
N2 C73 N1 112.93(16)
N2 C73 N3 119.08(16)
N1 C73 N3 127.55(17)
N2 C73 Fe1 55.48(9)
N1 C73 Fe1 58.11(10)
N3 C73 Fe1 174.26(14)
N3 C74 C79 123.99(17)
N3 C74 C75 114.08(18)
C79 C74 C75 121.92(17)
C76 C75 C77 107.40(18)
C76 C75 C78 106.36(18)
C77 C75 C78 110.38(18)
C76 C75 C74 110.28(17)
C77 C75 C74 114.56(18)
C78 C75 C74 107.55(17)
C75 C76 H76A 109.5
C75 C76 H76B 109.5
H76A C76 H76B 109.5
C75 C76 H76C 109.5
H76A C76 H76C 109.5
H76B C76 H76C 109.5
C75 C77 H77A 109.5
C75 C77 H77B 109.5
H77A C77 H77B 109.5
C75 C77 H77C 109.5
H77A C77 H77C 109.5
H77B C77 H77C 109.5
C75 C78 H78A 109.5
C75 C78 H78B 109.5
H78A C78 H78B 109.5
C75 C78 H78C 109.5
H78A C78 H78C 109.5
H78B C78 H78C 109.5
C81 C79 C82 106.05(17)
C81 C79 C80 108.22(17)
C82 C79 C80 108.56(17)
C81 C79 C74 111.81(17)
C82 C79 C74 115.30(17)
C80 C79 C74 106.70(16)
C79 C80 H80A 109.5
C79 C80 H80B 109.5
H80A C80 H80B 109.5
C79 C80 H80C 109.5
H80A C80 H80C 109.5
H80B C80 H80C 109.5
C79 C81 H81A 109.5
C79 C81 H81B 109.5
H81A C81 H81B 109.5
C79 C81 H81C 109.5
H81A C81 H81C 109.5
H81B C81 H81C 109.5
C79 C82 H82A 109.5
C79 C82 H82B 109.5
H82A C82 H82B 109.5
C79 C82 H82C 109.5
H82A C82 H82C 109.5
H82B C82 H82C 109.5
N4 C83 C84 122.6(2)
N4 C83 H83 118.7
C84 C83 H83 118.7
C85 C84 C83 118.6(2)
C85 C84 H84 120.7
C83 C84 H84 120.7
C84 C85 C86 119.3(2)
C84 C85 H85 120.3
C86 C85 H85 120.3
C85 C86 C87 118.5(2)
C85 C86 H86 120.8
C87 C86 H86 120.8
N4 C87 C86 123.0(2)
N4 C87 H87 118.5
C86 C87 H87 118.5
C89 C88 C93 117.1(2)
C89 C88 Si1 120.2(2)
C93 C88 Si1 122.6(2)
C90 C89 C88 121.5(3)
C90 C89 H89 119.2
C88 C89 H89 119.2
C89 C90 C91 120.3(3)
C89 C90 H90 119.9
C91 C90 H90 119.9
C92 C91 C90 119.2(3)
C92 C91 H91 120.4
C90 C91 H91 120.4
C91 C92 C93 120.4(3)
C91 C92 H92 119.8
C93 C92 H92 119.8
C92 C93 C88 121.5(3)
C92 C93 H93 119.2
C88 C93 H93 119.2
O1 C94 C95 109.4(3)
O1 C94 H94A 109.8
C95 C94 H94A 109.8
O1 C94 H94B 109.8
C95 C94 H94B 109.8
H94A C94 H94B 108.2
C94 C95 H95A 109.5
C94 C95 H95B 109.5
H95A C95 H95B 109.5
C94 C95 H95C 109.5
H95A C95 H95C 109.5
H95B C95 H95C 109.5
O1 C96 C97 108.0(3)
O1 C96 H96A 110.1
C97 C96 H96A 110.1
O1 C96 H96B 110.1
C97 C96 H96B 110.1
H96A C96 H96B 108.4
C96 C97 H97A 109.5
C96 C97 H97B 109.5
H97A C97 H97B 109.5
C96 C97 H97C 109.5
H97A C97 H97C 109.5
H97B C97 H97C 109.5

loop_
_geom_bond_atom_site_label_1
_geom_bond_atom_site_label_2
_geom_bond_distance
Fe1 N5 1.9469(18)
Fe1 N4 2.0667(18)
Fe1 N2 2.0666(16)
Fe1 N1 2.1281(16)
Fe1 C73 2.5064(19)
Si1 N5 1.6789(19)
Si1 C88 1.877(2)
Si1 H2SI 1.44(2)
Si1 H1SI 1.40(3)
N1 C73 1.349(2)
N1 C1 1.422(2)
N2 C73 1.342(2)
N2 C37 1.424(2)
N3 C74 1.278(3)
N3 C73 1.380(2)
N4 C83 1.340(3)
N4 C87 1.342(3)
N5 H5N 1.0494
O1 C96 1.408(4)
O1 C94 1.411(4)
O12 C100 1.423(12)
O12 C98 1.425(7)
C98 C99 1.494(14)
C98 H98A 0.9900
C98 H98B 0.9900
C99 H99A 0.9800
C99 H99B 0.9800
C99 H99C 0.9800
C100 C101 1.471(12)
C100 H10A 0.9900
C100 H10B 0.9900
C101 H10C 0.9800
C101 H10D 0.9800
C101 H10E 0.9800
O22 C110 1.420(6)
O22 C108 1.440(9)
C108 C109 1.485(10)
C108 H10F 0.9900
C108 H10G 0.9900
C109 H10H 0.9800
C109 H10I 0.9800
C109 H10J 0.9800
C110 C111 1.491(12)
C110 H11A 0.9900
C110 H11B 0.9900
C111 H11C 0.9800
C111 H11D 0.9800
C111 H11E 0.9800
C1 C2 1.413(3)
C1 C6 1.417(3)
C2 C3 1.399(3)
C2 C7 1.529(3)
C3 C4 1.389(3)
C3 H3 0.9500
C4 C5 1.396(3)
C4 C20 1.535(3)
C5 C6 1.384(3)
C5 H5 0.9500
C6 C24 1.528(3)
C7 C14 1.529(3)
C7 C8 1.535(3)
C7 H7 1.0000
C8 C9 1.395(3)
C8 C13 1.396(3)
C9 C10 1.389(3)
C9 H9 0.9500
C10 C11 1.381(3)
C10 H10 0.9500
C11 C12 1.379(4)
C11 H11 0.9500
C12 C13 1.396(3)
C12 H12 0.9500
C13 H13 0.9500
C14 C15 1.393(3)
C14 C19 1.394(3)
C15 C16 1.386(3)
C15 H15 0.9500
C16 C17 1.386(3)
C16 H16 0.9500
C17 C18 1.385(3)
C17 H17 0.9500
C18 C19 1.391(3)
C18 H18 0.9500
C19 H19 0.9500
C20 C23 1.525(3)
C20 C21 1.534(3)
C20 C22 1.536(3)
C21 H21A 0.9800
C21 H21B 0.9800
C21 H21C 0.9800
C22 H22A 0.9800
C22 H22B 0.9800
C22 H22C 0.9800
C23 H23A 0.9800
C23 H23B 0.9800
C23 H23C 0.9800
C24 C31 1.530(3)
C24 C25 1.532(3)
C24 H24 1.0000
C25 C26 1.399(3)
C25 C30 1.400(3)
C26 C27 1.392(3)
C26 H26 0.9500
C27 C28 1.378(4)
C27 H27 0.9500
C28 C29 1.388(4)
C28 H28 0.9500
C29 C30 1.391(3)
C29 H29 0.9500
C30 H30 0.9500
C31 C32 1.388(3)
C31 C36 1.393(4)
C32 C33 1.398(4)
C32 H32 0.9500
C33 C34 1.362(5)
C33 H33 0.9500
C34 C35 1.370(5)
C34 H34 0.9500
C35 C36 1.388(4)
C35 H35 0.9500
C36 H36 0.9500
C37 C42 1.411(3)
C37 C38 1.414(3)
C38 C39 1.385(3)
C38 C43 1.530(3)
C39 C40 1.395(3)
C39 H39 0.9500
C40 C41 1.399(3)
C40 C56 1.535(3)
C41 C42 1.399(3)
C41 H41 0.9500
C42 C60 1.524(3)
C43 C50 1.526(3)
C43 C44 1.538(3)
C43 H43 1.0000
C44 C45 1.394(3)
C44 C49 1.401(3)
C45 C46 1.384(3)
C45 H45 0.9500
C46 C47 1.387(3)
C46 H46 0.9500
C47 C48 1.385(3)
C47 H47 0.9500
C48 C49 1.381(3)
C48 H48 0.9500
C49 H49 0.9500
C50 C51 1.389(3)
C50 C55 1.400(3)
C51 C52 1.392(3)
C51 H51 0.9500
C52 C53 1.392(3)
C52 H52 0.9500
C53 C54 1.382(3)
C53 H53 0.9500
C54 C55 1.389(3)
C54 H54 0.9500
C55 H55 0.9500
C56 C58 1.537(3)
C56 C57 1.536(3)
C56 C59 1.538(3)
C57 H57A 0.9800
C57 H57B 0.9800
C57 H57C 0.9800
C58 H58A 0.9800
C58 H58B 0.9800
C58 H58C 0.9800
C59 H59A 0.9800
C59 H59B 0.9800
C59 H59C 0.9800
C60 C67 1.524(3)
C60 C61 1.534(3)
C60 H60 1.0000
C61 C66 1.394(3)
C61 C62 1.398(3)
C62 C63 1.387(3)
C62 H62 0.9500
C63 C64 1.389(4)
C63 H63 0.9500
C64 C65 1.385(4)
C64 H64 0.9500
C65 C66 1.393(3)
C65 H65 0.9500
C66 H66 0.9500
C67 C68 1.387(3)
C67 C72 1.396(3)
C68 C69 1.397(3)
C68 H68 0.9500
C69 C70 1.388(3)
C69 H69 0.9500
C70 C71 1.385(3)
C70 H70 0.9500
C71 C72 1.378(3)
C71 H71 0.9500
C72 H72 0.9500
C74 C79 1.550(3)
C74 C75 1.559(3)
C75 C76 1.537(3)
C75 C77 1.538(3)
C75 C78 1.548(3)
C76 H76A 0.9800
C76 H76B 0.9800
C76 H76C 0.9800
C77 H77A 0.9800
C77 H77B 0.9800
C77 H77C 0.9800
C78 H78A 0.9800
C78 H78B 0.9800
C78 H78C 0.9800
C79 C81 1.531(3)
C79 C82 1.543(3)
C79 C80 1.551(3)
C80 H80A 0.9800
C80 H80B 0.9800
C80 H80C 0.9800
C81 H81A 0.9800
C81 H81B 0.9800
C81 H81C 0.9800
C82 H82A 0.9800
C82 H82B 0.9800
C82 H82C 0.9800
C83 C84 1.385(3)
C83 H83 0.9500
C84 C85 1.381(3)
C84 H84 0.9500
C85 C86 1.380(3)
C85 H85 0.9500
C86 C87 1.380(3)
C86 H86 0.9500
C87 H87 0.9500
C88 C89 1.395(4)
C88 C93 1.396(3)
C89 C90 1.382(4)
C89 H89 0.9500
C90 C91 1.388(5)
C90 H90 0.9500
C91 C92 1.375(5)
C91 H91 0.9500
C92 C93 1.386(4)
C92 H92 0.9500
C93 H93 0.9500
C94 C95 1.473(5)
C94 H94A 0.9900
C94 H94B 0.9900
C95 H95A 0.9800
C95 H95B 0.9800
C95 H95C 0.9800
C96 C97 1.530(6)
C96 H96A 0.9900
C96 H96B 0.9900
C97 H97A 0.9800
C97 H97B 0.9800
C97 H97C 0.9800

loop_
_geom_torsion_atom_site_label_1
_geom_torsion_atom_site_label_2
_geom_torsion_atom_site_label_3
_geom_torsion_atom_site_label_4
_geom_torsion
C88 Si1 N5 Fe1 156.94(15)
C100 O12 C98 C99 -177.1(11)
C98 O12 C100 C101 177.3(8)
C110 O22 C108 C109 -177.7(6)
C108 O22 C110 C111 -175.0(10)
C73 N1 C1 C2 66.7(3)
Fe1 N1 C1 C2 -148.22(18)
C73 N1 C1 C6 -117.5(2)
Fe1 N1 C1 C6 27.6(3)
C6 C1 C2 C3 10.5(3)
N1 C1 C2 C3 -173.58(17)
C6 C1 C2 C7 -158.41(18)
N1 C1 C2 C7 17.5(3)
C1 C2 C3 C4 -0.4(3)
C7 C2 C3 C4 168.52(18)
C2 C3 C4 C5 -7.4(3)
C2 C3 C4 C20 175.62(19)
C3 C4 C5 C6 5.1(3)
C20 C4 C5 C6 -177.80(19)
C4 C5 C6 C1 5.0(3)
C4 C5 C6 C24 -167.28(19)
C2 C1 C6 C5 -12.7(3)
N1 C1 C6 C5 171.29(18)
C2 C1 C6 C24 159.44(18)
N1 C1 C6 C24 -16.6(3)
C3 C2 C7 C14 -98.0(2)
C1 C2 C7 C14 70.8(2)
C3 C2 C7 C8 28.2(3)
C1 C2 C7 C8 -162.88(17)
C14 C7 C8 C9 168.52(18)
C2 C7 C8 C9 44.1(3)
C14 C7 C8 C13 -13.4(3)
C2 C7 C8 C13 -137.7(2)
C13 C8 C9 C10 -1.1(3)
C7 C8 C9 C10 177.09(19)
C8 C9 C10 C11 -0.3(3)
C9 C10 C11 C12 1.1(4)
C10 C11 C12 C13 -0.6(5)
C11 C12 C13 C8 -0.9(4)
C9 C8 C13 C12 1.7(4)
C7 C8 C13 C12 -176.5(2)
C2 C7 C14 C15 -147.84(18)
C8 C7 C14 C15 84.3(2)
C2 C7 C14 C19 34.2(2)
C8 C7 C14 C19 -93.7(2)
C19 C14 C15 C16 -0.8(3)
C7 C14 C15 C16 -178.89(19)
C14 C15 C16 C17 0.4(3)
C15 C16 C17 C18 0.0(3)
C16 C17 C18 C19 0.0(3)
C17 C18 C19 C14 -0.4(3)
C15 C14 C19 C18 0.8(3)
C7 C14 C19 C18 178.86(18)
C3 C4 C20 C23 -6.4(3)
C5 C4 C20 C23 176.69(19)
C3 C4 C20 C21 -127.1(2)
C5 C4 C20 C21 56.0(3)
C3 C4 C20 C22 114.5(2)
C5 C4 C20 C22 -62.3(3)
C5 C6 C24 C31 -35.7(3)
C1 C6 C24 C31 152.11(19)
C5 C6 C24 C25 89.7(2)
C1 C6 C24 C25 -82.4(2)
C6 C24 C25 C26 -27.5(3)
C31 C24 C25 C26 100.0(2)
C6 C24 C25 C30 154.48(19)
C31 C24 C25 C30 -78.1(2)
C30 C25 C26 C27 1.0(3)
C24 C25 C26 C27 -177.1(2)
C25 C26 C27 C28 -1.2(4)
C26 C27 C28 C29 0.4(4)
C27 C28 C29 C30 0.5(4)
C28 C29 C30 C25 -0.6(4)
C26 C25 C30 C29 -0.1(3)
C24 C25 C30 C29 178.0(2)
C6 C24 C31 C32 83.8(3)
C25 C24 C31 C32 -41.7(3)
C6 C24 C31 C36 -96.1(2)
C25 C24 C31 C36 138.3(2)
C36 C31 C32 C33 1.2(3)
C24 C31 C32 C33 -178.7(2)
C31 C32 C33 C34 -1.1(4)
C32 C33 C34 C35 0.6(4)
C33 C34 C35 C36 -0.2(4)
C34 C35 C36 C31 0.4(4)
C32 C31 C36 C35 -0.9(3)
C24 C31 C36 C35 179.1(2)
C73 N2 C37 C42 116.3(2)
Fe1 N2 C37 C42 -72.2(3)
C73 N2 C37 C38 -70.5(2)
Fe1 N2 C37 C38 101.0(3)
C42 C37 C38 C39 -11.8(3)
N2 C37 C38 C39 174.71(17)
C42 C37 C38 C43 156.78(18)
N2 C37 C38 C43 -16.7(3)
C37 C38 C39 C40 7.1(3)
C43 C38 C39 C40 -161.39(19)
C38 C39 C40 C41 2.3(3)
C38 C39 C40 C56 176.00(19)
C39 C40 C41 C42 -7.1(3)
C56 C40 C41 C42 179.21(19)
C40 C41 C42 C37 2.3(3)
C40 C41 C42 C60 174.97(18)
C38 C37 C42 C41 7.2(3)
N2 C37 C42 C41 -179.42(18)
C38 C37 C42 C60 -165.37(18)
N2 C37 C42 C60 8.0(3)
C39 C38 C43 C50 -29.0(3)
C37 C38 C43 C50 162.46(18)
C39 C38 C43 C44 95.8(2)
C37 C38 C43 C44 -72.7(2)
C50 C43 C44 C45 112.6(2)
C38 C43 C44 C45 -13.4(3)
C50 C43 C44 C49 -65.5(2)
C38 C43 C44 C49 168.55(17)
C49 C44 C45 C46 -1.3(3)
C43 C44 C45 C46 -179.4(2)
C44 C45 C46 C47 0.4(3)
C45 C46 C47 C48 0.6(4)
C46 C47 C48 C49 -0.6(4)
C47 C48 C49 C44 -0.4(4)
C45 C44 C49 C48 1.4(3)
C43 C44 C49 C48 179.6(2)
C38 C43 C50 C51 -99.2(2)
C44 C43 C50 C51 137.24(19)
C38 C43 C50 C55 79.7(2)
C44 C43 C50 C55 -43.9(2)
C55 C50 C51 C52 -3.0(3)
C43 C50 C51 C52 175.85(19)
C50 C51 C52 C53 0.7(3)
C51 C52 C53 C54 1.4(3)
C52 C53 C54 C55 -1.0(3)
C53 C54 C55 C50 -1.4(3)
C51 C50 C55 C54 3.4(3)
C43 C50 C55 C54 -175.46(18)
C39 C40 C56 C58 -103.5(2)
C41 C40 C56 C58 69.9(2)
C39 C40 C56 C57 15.6(3)
C41 C40 C56 C57 -171.0(2)
C39 C40 C56 C59 136.2(2)
C41 C40 C56 C59 -50.4(3)
C41 C42 C60 C67 68.2(2)
C37 C42 C60 C67 -119.2(2)
C41 C42 C60 C61 -60.5(2)
C37 C42 C60 C61 112.1(2)
C67 C60 C61 C66 -16.0(3)
C42 C60 C61 C66 116.2(2)
C67 C60 C61 C62 162.34(19)
C42 C60 C61 C62 -65.5(2)
C66 C61 C62 C63 0.5(3)
C60 C61 C62 C63 -177.9(2)
C61 C62 C63 C64 0.4(4)
C62 C63 C64 C65 -1.1(4)
C63 C64 C65 C66 0.8(4)
C62 C61 C66 C65 -0.8(3)
C60 C61 C66 C65 177.50(19)
C64 C65 C66 C61 0.2(3)
C42 C60 C67 C68 -20.1(3)
C61 C60 C67 C68 107.8(2)
C42 C60 C67 C72 162.02(19)
C61 C60 C67 C72 -70.1(2)
C72 C67 C68 C69 -0.1(3)
C60 C67 C68 C69 -178.0(2)
C67 C68 C69 C70 0.2(4)
C68 C69 C70 C71 -0.4(4)
C69 C70 C71 C72 0.6(4)
C70 C71 C72 C67 -0.5(4)
C68 C67 C72 C71 0.3(3)
C60 C67 C72 C71 178.3(2)
C37 N2 C73 N1 166.21(17)
Fe1 N2 C73 N1 -9.20(16)
C37 N2 C73 N3 -6.7(3)
Fe1 N2 C73 N3 177.85(15)
C37 N2 C73 Fe1 175.40(19)
C1 N1 C73 N2 169.25(16)
Fe1 N1 C73 N2 8.92(16)
C1 N1 C73 N3 -18.5(3)
Fe1 N1 C73 N3 -178.85(18)
C1 N1 C73 Fe1 160.32(19)
C74 N3 C73 N2 -93.2(3)
C74 N3 C73 N1 95.0(3)
C73 N3 C74 C79 -18.8(3)
C73 N3 C74 C75 162.3(2)
N3 C74 C75 C76 10.9(2)
C79 C74 C75 C76 -167.97(18)
N3 C74 C75 C77 132.2(2)
C79 C74 C75 C77 -46.7(3)
N3 C74 C75 C78 -104.7(2)
C79 C74 C75 C78 76.4(2)
N3 C74 C79 C81 24.9(3)
C75 C74 C79 C81 -156.37(18)
N3 C74 C79 C82 146.1(2)
C75 C74 C79 C82 -35.1(3)
N3 C74 C79 C80 -93.3(2)
C75 C74 C79 C80 85.5(2)
C87 N4 C83 C84 2.3(3)
Fe1 N4 C83 C84 -166.42(17)
N4 C83 C84 C85 -1.3(3)
C83 C84 C85 C86 -0.6(3)
C84 C85 C86 C87 1.4(3)
C83 N4 C87 C86 -1.4(3)
Fe1 N4 C87 C86 167.49(18)
C85 C86 C87 N4 -0.4(4)
N5 Si1 C88 C89 67.2(2)
N5 Si1 C88 C93 -107.9(2)
C93 C88 C89 C90 0.8(4)
Si1 C88 C89 C90 -174.5(2)
C88 C89 C90 C91 0.3(4)
C89 C90 C91 C92 -1.0(4)
C90 C91 C92 C93 0.7(4)
C91 C92 C93 C88 0.4(4)
C89 C88 C93 C92 -1.1(3)
Si1 C88 C93 C92 174.11(19)
C96 O1 C94 C95 -179.5(3)
C94 O1 C96 C97 -173.6(3)
